data_7210672
loop_
_publ_author_name
'Arc\'is-Castillo, Zulema'
'Pi\~neiro-L\'opez, Luc\'ia'
'Mu\~noz, M. Carmen'
'Ballesteros, Rafael'
'Abarca, Bel\'en'
'Real, Jos\'e Antonio'

_publ_section_title
;
 Structural, magnetic and calorimetric studies of a crystalline phase of
 the spin crossover compound [Fe(tzpy)2(NCSe)2]
;
_journal_issue 17
_journal_name_full CrystEngComm
_journal_page_first 3455
_journal_paper_doi 10.1039/c3ce00003f
_journal_volume 15
_journal_year 2013
_chemical_formula_sum 'C24 H16 Fe N10 Se2'
_chemical_formula_weight 658.24
_chemical_name_systematic
;
?
;
_space_group_IT_number 2
_symmetry_cell_setting triclinic
_symmetry_space_group_name_Hall '-P 1'
_symmetry_space_group_name_H-M 'P -1'
_atom_sites_solution_hydrogens geom
_atom_sites_solution_primary direct
_atom_sites_solution_secondary difmap
_audit_creation_method SHELXL-97
_cell_angle_alpha 80.892(8)
_cell_angle_beta 71.071(10)
_cell_angle_gamma 74.681(9)
_cell_formula_units_Z 1
_cell_length_a 8.0832(10)
_cell_length_b 8.7332(8)
_cell_length_c 9.2121(8)
_cell_measurement_temperature 120(1)
_cell_volume 591.40(11)
_computing_structure_refinement 'SHELXL-97 (Sheldrick, 2008)'
_diffrn_ambient_temperature 120(1)
_diffrn_measured_fraction_theta_full 0.990
_diffrn_measured_fraction_theta_max 0.862
_diffrn_radiation_monochromator graphite
_diffrn_radiation_source 'fine-focus sealed tube'
_diffrn_radiation_type MoK\a
_diffrn_radiation_wavelength 0.71073
_diffrn_reflns_av_R_equivalents 0.0506
_diffrn_reflns_av_sigmaI/netI 0.1090
_diffrn_reflns_limit_h_max 11
_diffrn_reflns_limit_h_min -11
_diffrn_reflns_limit_k_max 12
_diffrn_reflns_limit_k_min -12
_diffrn_reflns_limit_l_max 12
_diffrn_reflns_limit_l_min -12
_diffrn_reflns_number 5184
_diffrn_reflns_theta_full 25.00
_diffrn_reflns_theta_max 30.74
_diffrn_reflns_theta_min 3.03
_exptl_absorpt_coefficient_mu 3.752
_exptl_absorpt_correction_T_max 0.9287
_exptl_absorpt_correction_T_min 0.8644
_exptl_crystal_density_diffrn 1.848
_exptl_crystal_density_method 'not measured'
_exptl_crystal_F_000 324
_exptl_crystal_size_max 0.04
_exptl_crystal_size_mid 0.04
_exptl_crystal_size_min 0.02
_refine_diff_density_max 1.204
_refine_diff_density_min -0.885
_refine_diff_density_rms 0.159
_refine_ls_extinction_method none
_refine_ls_goodness_of_fit_ref 0.916
_refine_ls_hydrogen_treatment noref
_refine_ls_matrix_type full
_refine_ls_number_parameters 169
_refine_ls_number_reflns 3186
_refine_ls_number_restraints 0
_refine_ls_restrained_S_all 0.916
_refine_ls_R_factor_all 0.0930
_refine_ls_R_factor_gt 0.0568
_refine_ls_shift/su_max 0.000
_refine_ls_shift/su_mean 0.000
_refine_ls_structure_factor_coef Fsqd
_refine_ls_weighting_details 'calc w=1/[\s^2^(Fo^2^)+(0.0695P)^2^+0.3785P] where P=(Fo^2^+2Fc^2^)/3'
_refine_ls_weighting_scheme calc
_refine_ls_wR_factor_gt 0.1210
_refine_ls_wR_factor_ref 0.1524
_reflns_number_gt 2181
_reflns_number_total 3186
_reflns_threshold_expression >2sigma(I)
_cod_data_source_file c3ce00003f.txt
_cod_data_source_block shelxl
_cod_original_cell_volume 591.40(10)
_cod_original_sg_symbol_H-M P-1
_cod_database_code 7210672

loop_
_symmetry_equiv_pos_as_xyz
'x, y, z'
'-x, -y, -z'

loop_
_atom_site_label
_atom_site_type_symbol
_atom_site_fract_x
_atom_site_fract_y
_atom_site_fract_z
_atom_site_U_iso_or_equiv
_atom_site_adp_type
_atom_site_occupancy
_atom_site_symmetry_multiplicity
_atom_site_calc_flag
_atom_site_refinement_flags
Fe Fe 0.0000 0.5000 0.0000 0.0118(2) Uani 1 2 d S
Se Se 0.01933(8) 0.19489(6) -0.41032(6) 0.03000(19) Uani 1 1 d .
N1 N 0.1828(5) 0.3315(4) 0.0669(4) 0.0138(8) Uani 1 1 d .
N2 N 0.1738(6) 0.2166(4) 0.1805(4) 0.0177(8) Uani 1 1 d .
N3 N 0.3471(6) 0.1444(4) 0.1695(4) 0.0158(8) Uani 1 1 d .
N4 N -0.2241(5) 0.4475(4) 0.1544(4) 0.0141(8) Uani 1 1 d .
N5 N -0.0011(5) 0.3661(4) -0.1504(4) 0.0155(8) Uani 1 1 d .
C1 C 0.3538(7) 0.3337(5) -0.0146(5) 0.0148(9) Uani 1 1 d .
C2 C 0.4674(7) 0.2108(5) 0.0505(5) 0.0152(9) Uani 1 1 d .
C3 C 0.6523(7) 0.1467(5) 0.0260(5) 0.0200(10) Uani 1 1 d .
H3 H 0.7370 0.1884 -0.0541 0.024 Uiso 1 1 calc R
C4 C 0.7044(8) 0.0209(5) 0.1236(6) 0.0238(11) Uani 1 1 d .
H4 H 0.8261 -0.0226 0.1100 0.029 Uiso 1 1 calc R
C5 C 0.5757(7) -0.0437(5) 0.2449(5) 0.0216(10) Uani 1 1 d .
H5 H 0.6142 -0.1294 0.3093 0.026 Uiso 1 1 calc R
C6 C 0.3984(7) 0.0169(5) 0.2685(5) 0.0198(10) Uani 1 1 d .
H6 H 0.3136 -0.0251 0.3481 0.024 Uiso 1 1 calc R
C7 C -0.2353(8) 0.3320(5) 0.2721(5) 0.0222(11) Uani 1 1 d .
H7 H -0.1299 0.2641 0.2843 0.027 Uiso 1 1 calc R
C8 C -0.3976(8) 0.3114(5) 0.3746(6) 0.0252(11) Uani 1 1 d .
H8 H -0.3993 0.2301 0.4533 0.030 Uiso 1 1 calc R
C9 C -0.5552(8) 0.4092(5) 0.3612(5) 0.0231(11) Uani 1 1 d .
H9 H -0.6649 0.3958 0.4294 0.028 Uiso 1 1 calc R
C10 C -0.5466(7) 0.5299(5) 0.2423(5) 0.0194(10) Uani 1 1 d .
H10 H -0.6512 0.5996 0.2304 0.023 Uiso 1 1 calc R
C11 C -0.3830(7) 0.5450(4) 0.1429(5) 0.0144(9) Uani 1 1 d .
C12 C 0.0093(7) 0.3002(5) -0.2534(5) 0.0169(9) Uani 1 1 d .

loop_
_atom_site_aniso_label
_atom_site_aniso_U_11
_atom_site_aniso_U_22
_atom_site_aniso_U_33
_atom_site_aniso_U_23
_atom_site_aniso_U_13
_atom_site_aniso_U_12
Fe 0.0093(5) 0.0120(4) 0.0124(4) -0.0002(3) -0.0026(3) -0.0008(3)
Se 0.0208(3) 0.0439(3) 0.0267(3) -0.0169(2) -0.0056(2) -0.0032(2)
N1 0.012(2) 0.0124(16) 0.0134(17) 0.0002(12) -0.0043(15) 0.0025(14)
N2 0.013(2) 0.0171(17) 0.0185(18) 0.0008(14) -0.0039(16) 0.0022(15)
N3 0.013(2) 0.0136(16) 0.0170(18) 0.0015(13) -0.0036(16) 0.0003(14)
N4 0.012(2) 0.0136(15) 0.0158(17) -0.0022(13) -0.0039(15) -0.0009(14)
N5 0.009(2) 0.0172(17) 0.0182(18) 0.0000(13) -0.0035(15) -0.0020(14)
C1 0.010(2) 0.0149(19) 0.019(2) -0.0019(15) -0.0059(18) -0.0006(16)
C2 0.013(3) 0.0173(19) 0.015(2) -0.0026(15) -0.0042(18) -0.0022(17)
C3 0.016(3) 0.020(2) 0.023(2) 0.0016(17) -0.006(2) -0.0030(18)
C4 0.018(3) 0.022(2) 0.028(3) -0.0004(18) -0.007(2) 0.000(2)
C5 0.019(3) 0.017(2) 0.026(2) 0.0057(17) -0.009(2) -0.0016(19)
C6 0.021(3) 0.017(2) 0.020(2) 0.0041(16) -0.006(2) -0.0054(18)
C7 0.022(3) 0.021(2) 0.022(2) 0.0056(17) -0.010(2) -0.0013(19)
C8 0.023(3) 0.024(2) 0.022(2) 0.0084(18) -0.004(2) -0.003(2)
C9 0.019(3) 0.026(2) 0.021(2) 0.0032(18) -0.003(2) -0.006(2)
C10 0.019(3) 0.018(2) 0.019(2) 0.0004(16) -0.0020(19) -0.0048(18)
C11 0.016(3) 0.0129(18) 0.016(2) -0.0010(15) -0.0060(18) -0.0052(17)
C12 0.014(3) 0.0169(19) 0.017(2) 0.0016(16) -0.0037(18) -0.0016(17)

loop_
_atom_type_symbol
_atom_type_description
_atom_type_scat_dispersion_real
_atom_type_scat_dispersion_imag
_atom_type_scat_source
C C 0.0033 0.0016 'International Tables Vol C Tables 4.2.6.8 and 6.1.1.4'
H H 0.0000 0.0000 'International Tables Vol C Tables 4.2.6.8 and 6.1.1.4'
N N 0.0061 0.0033 'International Tables Vol C Tables 4.2.6.8 and 6.1.1.4'
Fe Fe 0.3463 0.8444 'International Tables Vol C Tables 4.2.6.8 and 6.1.1.4'
Se Se -0.0929 2.2259 'International Tables Vol C Tables 4.2.6.8 and 6.1.1.4'

loop_
_geom_angle_atom_site_label_1
_geom_angle_atom_site_label_2
_geom_angle_atom_site_label_3
_geom_angle
_geom_angle_site_symmetry_1
_geom_angle_site_symmetry_3
N5 Fe N5 180.00(19) 2_565 .
N5 Fe N1 89.15(14) 2_565 .
N5 Fe N1 90.85(14) . .
N5 Fe N1 90.85(14) 2_565 2_565
N5 Fe N1 89.15(14) . 2_565
N1 Fe N1 180.00(19) . 2_565
N5 Fe N4 86.95(15) 2_565 .
N5 Fe N4 93.05(15) . .
N1 Fe N4 99.50(15) . .
N1 Fe N4 80.50(15) 2_565 .
N5 Fe N4 93.05(15) 2_565 2_565
N5 Fe N4 86.95(15) . 2_565
N1 Fe N4 80.50(15) . 2_565
N1 Fe N4 99.50(15) 2_565 2_565
N4 Fe N4 180.0 . 2_565
N2 N1 C1 111.8(4) . .
N2 N1 Fe 133.3(3) . .
C1 N1 Fe 114.9(3) . .
N1 N2 N3 104.6(4) . .
N2 N3 C2 113.1(3) . .
N2 N3 C6 123.5(4) . .
C2 N3 C6 123.4(4) . .
C7 N4 C11 116.3(4) . .
C7 N4 Fe 127.8(3) . .
C11 N4 Fe 115.8(3) . .
C12 N5 Fe 171.2(4) . .
N1 C1 C2 108.0(4) . .
N1 C1 C11 117.5(4) . 2_565
C2 C1 C11 134.5(5) . 2_565
N3 C2 C3 118.9(4) . .
N3 C2 C1 102.5(4) . .
C3 C2 C1 138.6(5) . .
C4 C3 C2 118.1(5) . .
C3 C4 C5 121.0(5) . .
C6 C5 C4 121.1(4) . .
C5 C6 N3 117.5(5) . .
N4 C7 C8 122.5(5) . .
C9 C8 C7 120.6(4) . .
C8 C9 C10 117.9(5) . .
C11 C10 C9 119.5(5) . .
N4 C11 C10 123.2(4) . .
N4 C11 C1 111.3(4) . 2_565
C10 C11 C1 125.4(4) . 2_565
N5 C12 Se 178.1(5) . .

loop_
_geom_bond_atom_site_label_1
_geom_bond_atom_site_label_2
_geom_bond_distance
_geom_bond_site_symmetry_2
Fe N5 1.952(4) 2_565
Fe N5 1.952(4) .
Fe N1 1.971(3) .
Fe N1 1.971(3) 2_565
Fe N4 2.019(4) .
Fe N4 2.019(4) 2_565
Se C12 1.802(4) .
N1 N2 1.328(5) .
N1 C1 1.345(6) .
N2 N3 1.354(5) .
N3 C2 1.374(6) .
N3 C6 1.386(5) .
N4 C7 1.356(5) .
N4 C11 1.367(6) .
N5 C12 1.156(6) .
C1 C2 1.410(6) .
C1 C11 1.459(6) 2_565
C2 C3 1.406(7) .
C3 C4 1.372(6) .
C4 C5 1.416(7) .
C5 C6 1.348(7) .
C7 C8 1.383(8) .
C8 C9 1.365(7) .
C9 C10 1.393(6) .
C10 C11 1.368(7) .
C11 C1 1.459(6) 2_565
